data_7108473
loop_
_publ_author_name
'Xu-Hui Jin'
'Cai-Xia Ren'
'Jian-Ke Sun'
'Xue-Jun Zhou'
'Li-Xuan Cai'
'Jie Zhang'

_publ_section_title
;
 Reversible luminescence switching between single and dual emissions of
 bipyridinium-type organic crystals
;
_journal_name_full Chem.Commun.
_journal_page_first 10422
_journal_paper_doi 10.1039/c2cc35685f
_journal_volume 48
_journal_year 2012
_chemical_formula_moiety 'C18 H26 N2 O8'
_chemical_formula_sum 'C18 H26 N2 O8'
_chemical_formula_weight 398.41
_chemical_name_systematic
;
?
;
_space_group_IT_number 14
_symmetry_cell_setting monoclinic
_symmetry_space_group_name_Hall '-P 2yn'
_symmetry_space_group_name_H-M 'P 1 21/n 1'
_atom_sites_solution_hydrogens geom
_atom_sites_solution_primary direct
_atom_sites_solution_secondary difmap
_audit_creation_method SHELXL-97
_cell_angle_alpha 90.00
_cell_angle_beta 90.10(2)
_cell_angle_gamma 90.00
_cell_formula_units_Z 4
_cell_length_a 7.1632(18)
_cell_length_b 18.563(4)
_cell_length_c 15.136(4)
_cell_measurement_reflns_used 5418
_cell_measurement_temperature 293(2)
_cell_measurement_theta_max 27.5438
_cell_measurement_theta_min 2.1943
_cell_volume 2012.6(9)
_computing_cell_refinement 'CrystalClear (Rigaku Inc., 2008)'
_computing_data_collection 'CrystalClear (Rigaku Inc., 2008)'
_computing_data_reduction 'CrystalClear (Rigaku Inc., 2008)'
_computing_structure_refinement 'SHELXL-97 (Sheldrick, 1997)'
_computing_structure_solution 'SHELXS-97 (Sheldrick, 1990)'
_diffrn_ambient_temperature 293(2)
_diffrn_measured_fraction_theta_full 0.963
_diffrn_measured_fraction_theta_max 0.963
_diffrn_measurement_device_type 'CCD area detector'
_diffrn_measurement_method CCD_Profile_fitting
_diffrn_radiation_monochromator graphite
_diffrn_radiation_source 'fine-focus sealed tube'
_diffrn_radiation_type MoK\a
_diffrn_radiation_wavelength 0.71073
_diffrn_reflns_av_R_equivalents 0.0285
_diffrn_reflns_av_sigmaI/netI 0.0274
_diffrn_reflns_limit_h_max 8
_diffrn_reflns_limit_h_min -9
_diffrn_reflns_limit_k_max 24
_diffrn_reflns_limit_k_min -24
_diffrn_reflns_limit_l_max 19
_diffrn_reflns_limit_l_min -19
_diffrn_reflns_number 15322
_diffrn_reflns_theta_full 27.48
_diffrn_reflns_theta_max 27.48
_diffrn_reflns_theta_min 2.57
_exptl_absorpt_coefficient_mu 0.104
_exptl_absorpt_correction_T_max 1.0000
_exptl_absorpt_correction_T_min 0.5911
_exptl_absorpt_correction_type multi-scan
_exptl_crystal_colour Colorless
_exptl_crystal_density_diffrn 1.315
_exptl_crystal_density_method 'not measured'
_exptl_crystal_description column-like
_exptl_crystal_F_000 848
_exptl_crystal_size_max 0.3
_exptl_crystal_size_mid 0.2
_exptl_crystal_size_min 0.15
_refine_diff_density_max 0.232
_refine_diff_density_min -0.292
_refine_diff_density_rms 0.056
_refine_ls_extinction_method none
_refine_ls_goodness_of_fit_ref 1.098
_refine_ls_hydrogen_treatment constr
_refine_ls_matrix_type full
_refine_ls_number_parameters 253
_refine_ls_number_reflns 4439
_refine_ls_number_restraints 0
_refine_ls_restrained_S_all 1.098
_refine_ls_R_factor_all 0.0731
_refine_ls_R_factor_gt 0.0593
_refine_ls_shift/su_max 0.000
_refine_ls_shift/su_mean 0.000
_refine_ls_structure_factor_coef Fsqd
_refine_ls_weighting_details 'calc w=1/[\s^2^(Fo^2^)+(0.0728P)^2^+1.5531P] where P=(Fo^2^+2Fc^2^)/3'
_refine_ls_weighting_scheme calc
_refine_ls_wR_factor_gt 0.1692
_refine_ls_wR_factor_ref 0.1906
_reflns_number_gt 3574
_reflns_number_total 4439
_reflns_threshold_expression >2sigma(I)
_cod_data_source_file c2cc35685f.txt
_cod_data_source_block From1
_cod_original_cell_volume 2012.6(8)
_cod_original_sg_symbol_H-M P21/n
_cod_database_code 7108473

loop_
_symmetry_equiv_pos_as_xyz
'x, y, z'
'-x+1/2, y+1/2, -z+1/2'
'-x, -y, -z'
'x-1/2, -y-1/2, z-1/2'

loop_
_atom_site_label
_atom_site_type_symbol
_atom_site_fract_x
_atom_site_fract_y
_atom_site_fract_z
_atom_site_U_iso_or_equiv
_atom_site_adp_type
_atom_site_occupancy
_atom_site_symmetry_multiplicity
_atom_site_calc_flag
_atom_site_refinement_flags
O1 O -0.0634(3) -0.10136(11) 0.21876(16) 0.0675(6) Uani 1 1 d .
O1W O 0.2455(3) 0.17555(11) 0.25267(15) 0.0667(6) Uani 1 1 d .
H1A H 0.1549 0.1874 0.2187 0.100 Uiso 1 1 d R
H1B H 0.2628 0.2092 0.2904 0.100 Uiso 1 1 d R
O2 O -0.2809(3) -0.01698(10) 0.20512(14) 0.0540(5) Uani 1 1 d .
O2W O 0.6141(3) 0.12672(11) 0.22873(14) 0.0595(5) Uani 1 1 d .
H2A H 0.4962 0.1365 0.2296 0.089 Uiso 1 1 d R
H2B H 0.6237 0.0833 0.2097 0.089 Uiso 1 1 d R
O3W O 0.8808(3) 0.23153(11) 0.17805(15) 0.0690(6) Uani 1 1 d .
H3A H 0.8197 0.2021 0.2098 0.104 Uiso 1 1 d R
H3B H 0.8239 0.2373 0.1289 0.104 Uiso 1 1 d R
O4W O 0.3141(4) 0.23914(11) 0.50086(15) 0.0752(7) Uani 1 1 d .
H4A H 0.3291 0.1942 0.4905 0.113 Uiso 1 1 d R
H4B H 0.3133 0.2617 0.4519 0.113 Uiso 1 1 d R
O5W O 0.4986(3) 0.13644(11) 0.74968(14) 0.0587(5) Uani 1 1 d .
H5A H 0.4264 0.1018 0.7617 0.088 Uiso 1 1 d R
H5B H 0.4376 0.1713 0.7277 0.088 Uiso 1 1 d R
O6W O 0.7957(3) 0.19171(10) 0.83788(15) 0.0631(6) Uani 1 1 d .
H6A H 0.6982 0.1720 0.8164 0.095 Uiso 1 1 d R
H6B H 0.8904 0.1667 0.8214 0.095 Uiso 1 1 d R
N1 N 0.3611(3) 0.21137(10) -0.01057(13) 0.0397(5) Uani 1 1 d .
N2 N 0.2284(4) 0.58713(12) 0.01844(19) 0.0593(6) Uani 1 1 d .
C1 C -0.1172(4) -0.04082(13) 0.19232(17) 0.0426(5) Uani 1 1 d .
C2 C 0.0176(3) 0.00603(11) 0.14168(15) 0.0348(5) Uani 1 1 d .
C3 C -0.0500(3) 0.06131(12) 0.08695(15) 0.0386(5) Uani 1 1 d .
H3 H -0.1802 0.0709 0.0847 0.046 Uiso 1 1 calc R
C4 C 0.0716(3) 0.10191(12) 0.03630(16) 0.0406(5) Uani 1 1 d .
H4 H 0.0239 0.1387 -0.0011 0.049 Uiso 1 1 calc R
C5 C 0.2644(3) 0.08930(11) 0.03971(14) 0.0341(5) Uani 1 1 d .
C6 C 0.3317(3) 0.03447(11) 0.09301(16) 0.0374(5) Uani 1 1 d .
H6 H 0.4619 0.0248 0.0951 0.045 Uiso 1 1 calc R
C7 C 0.2092(3) -0.00650(11) 0.14353(15) 0.0374(5) Uani 1 1 d .
H7 H 0.2572 -0.0438 0.1800 0.045 Uiso 1 1 calc R
C8 C 0.3980(4) 0.13250(12) -0.01724(18) 0.0438(6) Uani 1 1 d .
H8A H 0.5278 0.1225 0.0016 0.053 Uiso 1 1 calc R
H8B H 0.3848 0.1172 -0.0796 0.053 Uiso 1 1 calc R
C9 C 0.2950(4) 0.24775(13) -0.08014(17) 0.0480(6) Uani 1 1 d .
H9 H 0.2689 0.2229 -0.1336 0.058 Uiso 1 1 calc R
C10 C 0.2645(4) 0.32073(13) -0.07515(17) 0.0499(7) Uani 1 1 d .
H10 H 0.2198 0.3460 -0.1255 0.060 Uiso 1 1 calc R
C11 C 0.2983(3) 0.35788(12) 0.00273(16) 0.0385(5) Uani 1 1 d .
C12 C 0.3615(4) 0.31812(13) 0.07402(17) 0.0492(6) Uani 1 1 d .
H12 H 0.3842 0.3412 0.1290 0.059 Uiso 1 1 calc R
C13 C 0.3915(4) 0.24530(13) 0.06548(17) 0.0490(6) Uani 1 1 d .
H13 H 0.4349 0.2186 0.1150 0.059 Uiso 1 1 calc R
C14 C 0.2711(3) 0.43735(12) 0.00826(17) 0.0411(5) Uani 1 1 d .
C15 C 0.2743(4) 0.47984(14) -0.06671(19) 0.0535(7) Uani 1 1 d .
H15 H 0.2907 0.4586 -0.1233 0.064 Uiso 1 1 calc R
C16 C 0.2535(5) 0.55374(15) -0.0586(2) 0.0625(8) Uani 1 1 d .
H16 H 0.2573 0.5822 -0.1107 0.075 Uiso 1 1 calc R
C17 C 0.2255(5) 0.54602(16) 0.0894(2) 0.0715(10) Uani 1 1 d .
H17 H 0.2097 0.5687 0.1452 0.086 Uiso 1 1 calc R
C18 C 0.2439(5) 0.47196(15) 0.0877(2) 0.0627(8) Uani 1 1 d .
H18 H 0.2379 0.4450 0.1410 0.075 Uiso 1 1 calc R

loop_
_atom_site_aniso_label
_atom_site_aniso_U_11
_atom_site_aniso_U_22
_atom_site_aniso_U_33
_atom_site_aniso_U_23
_atom_site_aniso_U_13
_atom_site_aniso_U_12
O1 0.0590(13) 0.0450(11) 0.0986(17) 0.0311(11) 0.0219(11) 0.0081(9)
O1W 0.0804(16) 0.0539(12) 0.0658(13) -0.0075(10) -0.0064(11) 0.0097(10)
O2 0.0440(11) 0.0428(10) 0.0752(13) 0.0111(9) 0.0122(9) 0.0015(8)
O2W 0.0642(13) 0.0477(11) 0.0667(13) -0.0097(9) -0.0007(10) -0.0008(9)
O3W 0.0861(16) 0.0531(12) 0.0678(13) -0.0091(10) -0.0088(12) -0.0126(11)
O4W 0.116(2) 0.0433(11) 0.0668(14) -0.0033(10) 0.0007(13) -0.0151(12)
O5W 0.0514(12) 0.0513(11) 0.0732(13) 0.0119(9) -0.0079(10) -0.0083(9)
O6W 0.0679(14) 0.0443(10) 0.0770(14) -0.0097(9) -0.0125(11) 0.0040(9)
N1 0.0447(11) 0.0272(9) 0.0470(11) 0.0040(8) 0.0039(9) -0.0031(8)
N2 0.0577(15) 0.0348(11) 0.0855(18) -0.0030(11) -0.0025(13) 0.0044(10)
C1 0.0445(14) 0.0346(11) 0.0488(13) 0.0048(10) 0.0046(11) -0.0002(10)
C2 0.0395(12) 0.0270(10) 0.0378(11) -0.0010(8) -0.0034(9) -0.0003(8)
C3 0.0383(13) 0.0345(11) 0.0432(12) 0.0037(9) -0.0021(10) 0.0059(9)
C4 0.0459(14) 0.0323(11) 0.0436(12) 0.0074(9) 0.0006(10) 0.0068(9)
C5 0.0428(13) 0.0257(9) 0.0338(10) -0.0017(8) 0.0005(9) 0.0003(8)
C6 0.0339(12) 0.0303(10) 0.0480(13) -0.0005(9) -0.0043(10) 0.0016(9)
C7 0.0428(13) 0.0289(10) 0.0405(11) 0.0043(8) -0.0066(10) 0.0011(9)
C8 0.0484(14) 0.0281(11) 0.0551(14) 0.0021(9) 0.0097(11) 0.0020(9)
C9 0.0676(18) 0.0348(12) 0.0415(13) -0.0026(10) -0.0060(12) -0.0006(11)
C10 0.0734(19) 0.0363(12) 0.0400(13) 0.0034(10) -0.0114(12) 0.0035(12)
C11 0.0424(13) 0.0307(11) 0.0423(12) 0.0015(9) 0.0016(10) -0.0043(9)
C12 0.0739(19) 0.0353(12) 0.0384(12) 0.0000(9) -0.0015(12) -0.0047(12)
C13 0.0695(18) 0.0365(12) 0.0411(13) 0.0086(10) -0.0055(12) -0.0024(11)
C14 0.0417(13) 0.0305(11) 0.0511(13) 0.0005(9) -0.0004(11) -0.0026(9)
C15 0.077(2) 0.0352(12) 0.0483(14) 0.0029(10) -0.0145(13) -0.0044(12)
C16 0.086(2) 0.0365(13) 0.0652(18) 0.0085(12) -0.0210(16) -0.0019(14)
C17 0.093(3) 0.0420(15) 0.079(2) -0.0130(15) 0.0274(19) 0.0042(15)
C18 0.089(2) 0.0393(14) 0.0597(17) -0.0005(12) 0.0221(16) 0.0025(14)

loop_
_atom_type_symbol
_atom_type_description
_atom_type_scat_dispersion_real
_atom_type_scat_dispersion_imag
_atom_type_scat_source
C C 0.0033 0.0016 'International Tables Vol C Tables 4.2.6.8 and 6.1.1.4'
N N 0.0061 0.0033 'International Tables Vol C Tables 4.2.6.8 and 6.1.1.4'
O O 0.0106 0.0060 'International Tables Vol C Tables 4.2.6.8 and 6.1.1.4'
H H 0.0000 0.0000 'International Tables Vol C Tables 4.2.6.8 and 6.1.1.4'

loop_
_geom_angle_atom_site_label_1
_geom_angle_atom_site_label_2
_geom_angle_atom_site_label_3
_geom_angle
H1A O1W H1B 108.8
H2A O2W H2B 106.3
H3A O3W H3B 109.1
H4A O4W H4B 108.8
H5A O5W H5B 110.4
H6A O6W H6B 107.6
C13 N1 C9 120.0(2)
C13 N1 C8 119.7(2)
C9 N1 C8 120.3(2)
C17 N2 C16 116.5(2)
O1 C1 O2 123.2(2)
O1 C1 C2 118.8(2)
O2 C1 C2 118.0(2)
C7 C2 C3 118.2(2)
C7 C2 C1 121.7(2)
C3 C2 C1 120.0(2)
C4 C3 C2 120.5(2)
C4 C3 H3 119.8
C2 C3 H3 119.8
C3 C4 C5 120.6(2)
C3 C4 H4 119.7
C5 C4 H4 119.7
C6 C5 C4 119.1(2)
C6 C5 C8 120.0(2)
C4 C5 C8 120.8(2)
C5 C6 C7 120.2(2)
C5 C6 H6 119.9
C7 C6 H6 119.9
C6 C7 C2 121.4(2)
C6 C7 H7 119.3
C2 C7 H7 119.3
N1 C8 C5 111.61(19)
N1 C8 H8A 109.3
C5 C8 H8A 109.3
N1 C8 H8B 109.3
C5 C8 H8B 109.3
H8A C8 H8B 108.0
N1 C9 C10 120.7(2)
N1 C9 H9 119.6
C10 C9 H9 119.6
C9 C10 C11 120.6(2)
C9 C10 H10 119.7
C11 C10 H10 119.7
C12 C11 C10 117.0(2)
C12 C11 C14 121.8(2)
C10 C11 C14 121.1(2)
C13 C12 C11 120.2(2)
C13 C12 H12 119.9
C11 C12 H12 119.9
N1 C13 C12 121.4(2)
N1 C13 H13 119.3
C12 C13 H13 119.3
C18 C14 C15 116.9(2)
C18 C14 C11 122.0(2)
C15 C14 C11 121.1(2)
C14 C15 C16 119.3(3)
C14 C15 H15 120.3
C16 C15 H15 120.3
N2 C16 C15 123.6(3)
N2 C16 H16 118.2
C15 C16 H16 118.2
N2 C17 C18 124.0(3)
N2 C17 H17 118.0
C18 C17 H17 118.0
C14 C18 C17 119.6(3)
C14 C18 H18 120.2
C17 C18 H18 120.2

loop_
_geom_bond_atom_site_label_1
_geom_bond_atom_site_label_2
_geom_bond_distance
O1 C1 1.253(3)
O1W H1A 0.8556
O1W H1B 0.8553
O2 C1 1.269(3)
O2W H2A 0.8640
O2W H2B 0.8582
O3W H3A 0.8493
O3W H3B 0.8546
O4W H4A 0.8558
O4W H4B 0.8511
O5W H5A 0.8449
O5W H5B 0.8482
O6W H6A 0.8529
O6W H6B 0.8600
N1 C13 1.330(3)
N1 C9 1.337(3)
N1 C8 1.491(3)
N2 C17 1.318(4)
N2 C16 1.333(4)
C1 C2 1.509(3)
C2 C7 1.392(3)
C2 C3 1.404(3)
C3 C4 1.385(3)
C3 H3 0.9500
C4 C5 1.402(3)
C4 H4 0.9500
C5 C6 1.385(3)
C5 C8 1.518(3)
C6 C7 1.391(3)
C6 H6 0.9500
C7 H7 0.9500
C8 H8A 0.9900
C8 H8B 0.9900
C9 C10 1.374(3)
C9 H9 0.9500
C10 C11 1.387(3)
C10 H10 0.9500
C11 C12 1.383(3)
C11 C14 1.490(3)
C12 C13 1.375(3)
C12 H12 0.9500
C13 H13 0.9500
C14 C18 1.378(4)
C14 C15 1.382(4)
C15 C16 1.385(4)
C15 H15 0.9500
C16 H16 0.9500
C17 C18 1.381(4)
C17 H17 0.9500
C18 H18 0.9500
